data_9015970
loop_
_publ_author_name
'Mesto, E.'
'Scordari, F.'
'Lacalamita, M.'
'Schingaro, E.'

_publ_section_title
;
 Tobelite and NH4+ -rich muscovite single crystals from Ordovician Armorican
 sandstones (Brittany, France): Structure and crystal chemistry
 Note: sample musc_4
;
_journal_name_full 'American Mineralogist'
_journal_page_first 1460
_journal_page_last 1468
_journal_paper_doi 10.2138/am.2012.4023
_journal_volume 97
_journal_year 2012
_chemical_compound_source 'Ordovician Armorican sandstones, Brittany, France'
_chemical_formula_sum 'Al2.73 Ba0.01 H2.86 K0.465 N0.36 Na0.03 O11.236 Si3.128'
_chemical_name_mineral Muscovite
_space_group_IT_number 15
_symmetry_space_group_name_Hall '-C 2yc'
_symmetry_space_group_name_H-M 'C 1 2/c 1'
_cell_angle_alpha 90
_cell_angle_beta 100.113
_cell_angle_gamma 90
_cell_formula_units_Z 4
_cell_length_a 9.027
_cell_length_b 5.1999
_cell_length_c 20.616
_cell_volume 952.670
_database_code_amcsd 0019256
_exptl_crystal_density_diffrn 2.576
_cod_original_formula_sum 'K.465 Na.03 Ba.01 N.36 H2.86 Al2.73 Si3.128 O11.236'
_cod_database_code 9015970

loop_
_space_group_symop_operation_xyz
x,y,z
1/2+x,1/2+y,z
x,-y,1/2+z
1/2+x,1/2-y,1/2+z
-x,y,1/2-z
1/2-x,1/2+y,1/2-z
-x,-y,-z
1/2-x,1/2-y,-z

loop_
_atom_site_aniso_label
_atom_site_aniso_U_11
_atom_site_aniso_U_22
_atom_site_aniso_U_33
_atom_site_aniso_U_12
_atom_site_aniso_U_13
_atom_site_aniso_U_23
K 0.02700 0.02400 0.03500 0.00000 0.00480 0.00000
Na 0.02700 0.02400 0.03500 0.00000 0.00480 0.00000
Ba 0.02700 0.02400 0.03500 0.00000 0.00480 0.00000
N 0.02700 0.02400 0.03500 0.00000 0.00480 0.00000
H 0.02700 0.02400 0.03500 0.00000 0.00480 0.00000
AlM2 0.01300 0.00800 0.01300 0.00070 0.00290 0.00200
SiT1 0.01170 0.01100 0.01600 0.00120 0.00360 0.00070
AlT1 0.01170 0.01100 0.01600 0.00120 0.00360 0.00070
SiT2 0.01400 0.01100 0.01900 -0.00200 0.00530 -0.00110
AlT2 0.01400 0.01100 0.01900 -0.00200 0.00530 -0.00110

loop_
_atom_site_label
_atom_site_fract_x
_atom_site_fract_y
_atom_site_fract_z
_atom_site_occupancy
_atom_site_U_iso_or_equiv
_atom_site_type_symbol
_atom_site_attached_hydrogens
K 0.00000 0.10420 0.25000 0.46500 0.02900 K 0
Na 0.00000 0.10420 0.25000 0.03000 0.02900 Na 0
Ba 0.00000 0.10420 0.25000 0.01000 0.02900 Ba 0
N 0.00000 0.10420 0.25000 0.36000 0.02900 N 0
H 0.00000 0.10420 0.25000 1.44000 0.02900 H 0
AlM2 0.08300 0.25000 0.00010 0.92900 0.01110 Al 0
SiT1 0.12320 0.58640 0.13330 0.78200 0.01280 Si 0
AlT1 0.12320 0.58640 0.13330 0.21800 0.01280 Al 0
SiT2 0.29480 0.10470 0.13315 0.78200 0.01440 Si 0
AlT2 0.29480 0.10470 0.13315 0.21800 0.01440 Al 0
O1 0.07850 0.55800 0.05280 0.94000 0.01500 O 0
O2 0.27040 0.13700 0.05280 0.94200 0.01600 O 0
O3 0.19640 0.31800 0.16590 0.93200 0.01700 O 0
O4 0.47220 0.14800 0.16520 0.93300 0.02000 O 0
O5 0.24910 0.81300 0.15390 0.94100 0.02200 O 0
O-H6 0.95670 0.05970 0.04900 0.93000 0.01200 O 1

loop_
_cod_changelog_entry_id
_cod_changelog_entry_author
_cod_changelog_entry_date
_cod_changelog_entry_text
1
;cod-tools version 3.8.0
Id: cif_guess_AMCSD_atom_types 9581 2023-05-17 12:35:41Z saulius
;
2023-05-18T11:43:01+03:00
;Derived atom types and hydrogen counts
from atom names that follow the AMCSD naming convention
(Wat == water, O-H == hydroxyl).
;

loop_
_cod_related_entry_id
_cod_related_entry_database
_cod_related_entry_code
1 AMCSD 0019256
